data_4514224
loop_
_publ_author_name
'Zhu, Rui'
'Jiang, Ju-Long'
'Li, Xing-Long'
'Deng, Jin'
'Fu, Yao'

_publ_section_title
;
 A Comprehensive Study on Metal Triflate-Promoted Hydrogenolysis of
 Lactones to Carboxylic Acids: From Synthetic and Mechanistic Perspectives
;
_journal_issue 11
_journal_name_full 'ACS Catalysis'
_journal_page_first 7520
_journal_paper_doi 10.1021/acscatal.7b01569
_journal_volume 7
_journal_year 2017
_chemical_formula_sum 'C10 H16 O2'
_chemical_formula_weight 168.23
_chemical_name_systematic
;
 ?
;
_space_group_crystal_system monoclinic
_space_group_IT_number 14
_space_group_name_Hall '-P 2yn'
_space_group_name_H-M_alt 'P 1 21/n 1'
_symmetry_space_group_name_Hall '-P 2yn'
_symmetry_space_group_name_H-M 'P 1 21/n 1'
_atom_sites_solution_hydrogens geom
_audit_creation_method SHELXL-2013
_cell_angle_alpha 90
_cell_angle_beta 104.593(4)
_cell_angle_gamma 90
_cell_formula_units_Z 4
_cell_length_a 5.9454(3)
_cell_length_b 23.5638(10)
_cell_length_c 6.5353(3)
_cell_measurement_reflns_used 1722
_cell_measurement_temperature 291(2)
_cell_measurement_theta_max 70.6880
_cell_measurement_theta_min 7.2360
_cell_volume 886.03(7)
_computing_cell_refinement 'CrysAlisPro (Rigaku OD, 2015)'
_computing_data_collection 'CrysAlisPro (Rigaku OD, 2015)'
_computing_data_reduction 'CrysAlisPro (Rigaku OD, 2015)'
_computing_molecular_graphics 'Ortep-3 (L. J. Farrugia, 2001)'
_computing_publication_material SHELXL-97
_computing_structure_refinement 'SHELXL-97 (Sheldrick, 1997)'
_computing_structure_solution 'SHELXS-97 (Sheldrick, 1997)'
_diffrn_ambient_temperature 291(2)
_diffrn_detector_area_resol_mean 5.2169
_diffrn_measured_fraction_theta_full 0.988
_diffrn_measured_fraction_theta_max 0.957
_diffrn_measurement_device_type 'SuperNova, Dual, Cu at zero, AtlasS2'
_diffrn_measurement_method '\w scans'
_diffrn_radiation_type CuK\a
_diffrn_radiation_wavelength 1.54184
_diffrn_reflns_av_R_equivalents 0.0178
_diffrn_reflns_av_unetI/netI 0.0229
_diffrn_reflns_Laue_measured_fraction_full 0.988
_diffrn_reflns_Laue_measured_fraction_max 0.957
_diffrn_reflns_limit_h_max 6
_diffrn_reflns_limit_h_min -7
_diffrn_reflns_limit_k_max 22
_diffrn_reflns_limit_k_min -28
_diffrn_reflns_limit_l_max 7
_diffrn_reflns_limit_l_min -7
_diffrn_reflns_number 3151
_diffrn_reflns_point_group_measured_fraction_full 0.988
_diffrn_reflns_point_group_measured_fraction_max 0.957
_diffrn_reflns_theta_full 67.684
_diffrn_reflns_theta_max 71.111
_diffrn_reflns_theta_min 3.752
_diffrn_source 'micro-focus sealed X-ray tube'
_exptl_absorpt_coefficient_mu 0.685
_exptl_absorpt_correction_T_max 1.00000
_exptl_absorpt_correction_T_min 0.47876
_exptl_absorpt_correction_type multi-scan
_exptl_absorpt_process_details
;
CrysAlisPro 1.171.38.43 (Rigaku Oxford Diffraction, 2015)
Empirical absorption correction using spherical harmonics,
 implemented in SCALE3 ABSPACK scaling algorithm.
;
_exptl_crystal_colour colorless
_exptl_crystal_density_diffrn 1.261
_exptl_crystal_description block
_exptl_crystal_F_000 368
_exptl_crystal_size_max 0.320
_exptl_crystal_size_mid 0.240
_exptl_crystal_size_min 0.220
_refine_diff_density_max 0.595
_refine_diff_density_min -0.262
_refine_diff_density_rms 0.057
_refine_ls_extinction_method none
_refine_ls_goodness_of_fit_ref 1.084
_refine_ls_hydrogen_treatment constr
_refine_ls_matrix_type full
_refine_ls_number_parameters 110
_refine_ls_number_reflns 1643
_refine_ls_number_restraints 0
_refine_ls_restrained_S_all 1.084
_refine_ls_R_factor_all 0.0689
_refine_ls_R_factor_gt 0.0644
_refine_ls_shift/su_max 0.000
_refine_ls_shift/su_mean 0.000
_refine_ls_structure_factor_coef Fsqd
_refine_ls_weighting_details 'w=1/[\s^2^(Fo^2^)+(0.0818P)^2^+0.8291P] where P=(Fo^2^+2Fc^2^)/3'
_refine_ls_weighting_scheme calc
_refine_ls_wR_factor_gt 0.1686
_refine_ls_wR_factor_ref 0.1724
_reflns_Friedel_coverage 0.000
_reflns_number_gt 1501
_reflns_number_total 1643
_reflns_threshold_expression 'I > 2\s(I)'
_cod_data_source_file cs7b01569_si_002.cif
_cod_data_source_block shelxl
_cod_depositor_comments 'Adding full bibliography for 4514224--4514225.cif.'
_cod_database_code 4514224
_shelx_space_group_comment
;
The symmetry employed for this shelxl refinement is uniquely defined
by the following loop, which should always be used as a source of
symmetry information in preference to the above space-group names.
They are only intended as comments.
;
_shelx_estimated_absorpt_t_min 0.811
_shelx_estimated_absorpt_t_max 0.864
_shelxl_version_number 2013-4

loop_
_space_group_symop_operation_xyz
'x, y, z'
'-x+1/2, y+1/2, -z+1/2'
'-x, -y, -z'
'x-1/2, -y-1/2, z-1/2'

loop_
_atom_site_label
_atom_site_type_symbol
_atom_site_fract_x
_atom_site_fract_y
_atom_site_fract_z
_atom_site_U_iso_or_equiv
_atom_site_adp_type
_atom_site_occupancy
_atom_site_site_symmetry_order
_atom_site_calc_flag
_atom_site_refinement_flags_posn
_atom_site_refinement_flags_adp
O2 O 0.7635(3) 0.46590(8) 1.0832(3) 0.0433(5) Uani 1 1 d . .
H2 H 0.8835 0.4843 1.1232 0.065 Uiso 1 1 calc R U
O1 O 0.8643(3) 0.46866(9) 0.7783(3) 0.0468(5) Uani 1 1 d . .
C10 C 0.7348(4) 0.45235(10) 0.8860(4) 0.0307(5) Uani 1 1 d . .
C3 C 0.5340(4) 0.41193(10) 0.8020(4) 0.0296(5) Uani 1 1 d . .
H3 H 0.4362 0.4108 0.9023 0.036 Uiso 1 1 calc R U
C1 C 0.1965(4) 0.38532(10) 0.4867(4) 0.0304(5) Uani 1 1 d . .
H1 H 0.0424 0.4028 0.4604 0.037 Uiso 1 1 calc R U
C5 C 0.4474(4) 0.30847(10) 0.6834(4) 0.0301(5) Uani 1 1 d . .
H5 H 0.4520 0.2768 0.7815 0.036 Uiso 1 1 calc R U
C6 C 0.4917(4) 0.28555(10) 0.4795(4) 0.0320(5) Uani 1 1 d . .
H6A H 0.3862 0.2543 0.4293 0.038 Uiso 1 1 calc R U
H6B H 0.6491 0.2709 0.5085 0.038 Uiso 1 1 calc R U
C4 C 0.6359(4) 0.35264(10) 0.7891(4) 0.0292(5) Uani 1 1 d . .
H4A H 0.7124 0.3399 0.9306 0.035 Uiso 1 1 calc R U
H4B H 0.7523 0.3548 0.7087 0.035 Uiso 1 1 calc R U
C2 C 0.3849(4) 0.43071(10) 0.5865(4) 0.0313(5) Uani 1 1 d . .
H2A H 0.4842 0.4373 0.4917 0.038 Uiso 1 1 calc R U
H2B H 0.3086 0.4662 0.6024 0.038 Uiso 1 1 calc R U
C9 C 0.2081(4) 0.33579(10) 0.6380(4) 0.0312(5) Uani 1 1 d . .
H9A H 0.0903 0.3080 0.5760 0.037 Uiso 1 1 calc R U
H9B H 0.1778 0.3491 0.7689 0.037 Uiso 1 1 calc R U
C7 C 0.4595(4) 0.33051(11) 0.3056(4) 0.0340(6) Uani 1 1 d . .
H7A H 0.5889 0.3569 0.3401 0.041 Uiso 1 1 calc R U
H7B H 0.4612 0.3122 0.1731 0.041 Uiso 1 1 calc R U
C8 C 0.2334(4) 0.36338(11) 0.2775(4) 0.0373(6) Uani 1 1 d . .
H8A H 0.1044 0.3389 0.2110 0.045 Uiso 1 1 calc R U
H8B H 0.2340 0.3953 0.1839 0.045 Uiso 1 1 calc R U

loop_
_atom_site_aniso_label
_atom_site_aniso_U_11
_atom_site_aniso_U_22
_atom_site_aniso_U_33
_atom_site_aniso_U_23
_atom_site_aniso_U_13
_atom_site_aniso_U_12
O2 0.0352(10) 0.0528(12) 0.0356(10) -0.0131(8) -0.0026(7) -0.0124(8)
O1 0.0428(11) 0.0561(12) 0.0361(10) -0.0118(8) 0.0001(8) -0.0173(9)
C10 0.0256(11) 0.0275(11) 0.0344(12) -0.0023(9) -0.0009(9) 0.0022(8)
C3 0.0223(11) 0.0338(12) 0.0283(12) -0.0061(9) -0.0018(9) 0.0021(9)
C1 0.0194(10) 0.0338(12) 0.0323(12) -0.0002(9) -0.0043(8) 0.0034(8)
C5 0.0263(11) 0.0296(11) 0.0318(12) 0.0025(9) 0.0025(9) 0.0008(9)
C6 0.0257(11) 0.0280(11) 0.0399(13) -0.0063(9) 0.0038(9) -0.0013(9)
C4 0.0218(10) 0.0321(11) 0.0295(12) -0.0001(9) -0.0012(8) 0.0001(8)
C2 0.0282(11) 0.0296(11) 0.0309(12) 0.0000(9) -0.0023(9) 0.0008(9)
C9 0.0213(11) 0.0355(12) 0.0358(13) -0.0015(10) 0.0057(9) -0.0033(9)
C7 0.0358(13) 0.0393(13) 0.0259(11) -0.0074(10) 0.0057(9) -0.0034(10)
C8 0.0363(13) 0.0408(14) 0.0290(12) 0.0011(10) -0.0024(10) -0.0015(10)

loop_
_atom_type_symbol
_atom_type_description
_atom_type_scat_dispersion_real
_atom_type_scat_dispersion_imag
_atom_type_scat_source
C C 0.0181 0.0091 'International Tables Vol C Tables 4.2.6.8 and 6.1.1.4'
H H 0.0000 0.0000 'International Tables Vol C Tables 4.2.6.8 and 6.1.1.4'
O O 0.0492 0.0322 'International Tables Vol C Tables 4.2.6.8 and 6.1.1.4'

loop_
_geom_angle_atom_site_label_1
_geom_angle_atom_site_label_2
_geom_angle_atom_site_label_3
_geom_angle
C10 O2 H2 109.5
O1 C10 O2 123.2(2)
O1 C10 C3 122.6(2)
O2 C10 C3 114.1(2)
C10 C3 C2 111.87(19)
C10 C3 C4 107.79(17)
C2 C3 C4 111.02(19)
C10 C3 H3 108.7
C2 C3 H3 108.7
C4 C3 H3 108.7
C9 C1 C8 109.20(19)
C9 C1 C2 110.05(17)
C8 C1 C2 110.8(2)
C9 C1 H1 108.9
C8 C1 H1 108.9
C2 C1 H1 108.9
C6 C5 C9 109.83(18)
C6 C5 C4 111.21(18)
C9 C5 C4 109.69(18)
C6 C5 H5 108.7
C9 C5 H5 108.7
C4 C5 H5 108.7
C5 C6 C7 112.82(19)
C5 C6 H6A 109.0
C7 C6 H6A 109.0
C5 C6 H6B 109.0
C7 C6 H6B 109.0
H6A C6 H6B 107.8
C3 C4 C5 112.50(17)
C3 C4 H4A 109.1
C5 C4 H4A 109.1
C3 C4 H4B 109.1
C5 C4 H4B 109.1
H4A C4 H4B 107.8
C3 C2 C1 111.95(19)
C3 C2 H2A 109.2
C1 C2 H2A 109.2
C3 C2 H2B 109.2
C1 C2 H2B 109.2
H2A C2 H2B 107.9
C1 C9 C5 109.80(18)
C1 C9 H9A 109.7
C5 C9 H9A 109.7
C1 C9 H9B 109.7
C5 C9 H9B 109.7
H9A C9 H9B 108.2
C8 C7 C6 112.5(2)
C8 C7 H7A 109.1
C6 C7 H7A 109.1
C8 C7 H7B 109.1
C6 C7 H7B 109.1
H7A C7 H7B 107.8
C7 C8 C1 112.69(19)
C7 C8 H8A 109.1
C1 C8 H8A 109.1
C7 C8 H8B 109.1
C1 C8 H8B 109.1
H8A C8 H8B 107.8

loop_
_geom_bond_atom_site_label_1
_geom_bond_atom_site_label_2
_geom_bond_distance
O2 C10 1.297(3)
O2 H2 0.8200
O1 C10 1.228(3)
C10 C3 1.518(3)
C3 C2 1.528(3)
C3 C4 1.534(3)
C3 H3 0.9800
C1 C9 1.520(3)
C1 C8 1.528(3)
C1 C2 1.567(3)
C1 H1 0.9800
C5 C6 1.521(3)
C5 C9 1.521(3)
C5 C4 1.558(3)
C5 H5 0.9800
C6 C7 1.530(3)
C6 H6A 0.9700
C6 H6B 0.9700
C4 H4A 0.9700
C4 H4B 0.9700
C2 H2A 0.9700
C2 H2B 0.9700
C9 H9A 0.9700
C9 H9B 0.9700
C7 C8 1.522(3)
C7 H7A 0.9700
C7 H7B 0.9700
C8 H8A 0.9700
C8 H8B 0.9700

loop_
_geom_torsion_atom_site_label_1
_geom_torsion_atom_site_label_2
_geom_torsion_atom_site_label_3
_geom_torsion_atom_site_label_4
_geom_torsion
O1 C10 C3 C2 -48.6(3)
O2 C10 C3 C2 134.4(2)
O1 C10 C3 C4 73.7(3)
O2 C10 C3 C4 -103.3(2)
C9 C5 C6 C7 54.3(2)
C4 C5 C6 C7 -67.3(2)
C10 C3 C4 C5 -174.25(19)
C2 C3 C4 C5 -51.4(3)
C6 C5 C4 C3 117.0(2)
C9 C5 C4 C3 -4.7(3)
C10 C3 C2 C1 172.91(19)
C4 C3 C2 C1 52.4(3)
C9 C1 C2 C3 2.4(3)
C8 C1 C2 C3 -118.4(2)
C8 C1 C9 C5 61.9(2)
C2 C1 C9 C5 -59.9(2)
C6 C5 C9 C1 -61.5(2)
C4 C5 C9 C1 61.0(2)
C5 C6 C7 C8 -48.3(3)
C6 C7 C8 C1 49.0(3)
C9 C1 C8 C7 -55.8(3)
C2 C1 C8 C7 65.6(3)
